data_2015077
loop_
_publ_author_name
'Tafeenko, Viktor A.'
'Paseshnichenko, Ksenia A.'
'Ershov, Oleg V.'
'Eremkin, Andrey V.'
'Aslanov, Leonid A.'

_publ_section_title
;
 The twofold interpenetrated three-connected three-dimensional
 (10,3)-net in 2-aminoethene-1,1,2-tricarbonitrile
;
_journal_issue 7
_journal_name_full 'Acta Crystallographica Section C'
_journal_page_first o434
_journal_page_last o437
_journal_paper_doi 10.1107/S0108270105016070
_journal_volume 61
_journal_year 2005
_chemical_formula_iupac 'C5 H2 N4'
_chemical_formula_moiety 'C5 H2 N4'
_chemical_formula_sum 'C5 H2 N4'
_chemical_formula_weight 118.11
_chemical_melting_point 152
_chemical_name_systematic
;
2-aminoethene-1,1,2-tricarbonitrile
;
_space_group_IT_number 29
_symmetry_cell_setting orthorhombic
_symmetry_space_group_name_Hall 'P 2c -2ac'
_symmetry_space_group_name_H-M 'P c a 21'
_atom_sites_solution_hydrogens difmap
_atom_sites_solution_primary direct
_atom_sites_solution_secondary difmap
_audit_creation_method SHELXL-97
_cell_angle_alpha 90.00
_cell_angle_beta 90.00
_cell_angle_gamma 90.00
_cell_formula_units_Z 4
_cell_length_a 13.3146(8)
_cell_length_b 5.7488(4)
_cell_length_c 7.1774(6)
_cell_measurement_reflns_used 25
_cell_measurement_temperature 295(2)
_cell_measurement_theta_max 19
_cell_measurement_theta_min 15
_cell_volume 549.38(7)
_computing_cell_refinement 'CAD-4 Software'
_computing_data_collection 'CAD-4 Software (Enraf--Nonius, 1989)'
_computing_data_reduction 'XCAD4 (Harms & Wocadlo, 1995)'
_computing_molecular_graphics 'DIAMOND (Brandenburg, 2000) and ORTEP-3 (Farrugia, 1997)'
_computing_publication_material SHELXL97
_computing_structure_refinement 'SHELXL97 (Sheldrick, 1997)'
_computing_structure_solution 'SHELXS97 (Sheldrick, 1997)'
_diffrn_ambient_temperature 295(2)
_diffrn_measured_fraction_theta_full 1.000
_diffrn_measured_fraction_theta_max 1.000
_diffrn_measurement_device_type 'Enraf--Nonius CAD-4 diffractometr'
_diffrn_measurement_method 'non-profiled \w scans'
_diffrn_radiation_monochromator graphite
_diffrn_radiation_source 'fine-focus sealed tube'
_diffrn_radiation_type MoK\a
_diffrn_radiation_wavelength 0.71073
_diffrn_reflns_av_R_equivalents 0.0000
_diffrn_reflns_av_sigmaI/netI 0.0118
_diffrn_reflns_limit_h_max 18
_diffrn_reflns_limit_h_min 0
_diffrn_reflns_limit_k_max 8
_diffrn_reflns_limit_k_min 0
_diffrn_reflns_limit_l_max 10
_diffrn_reflns_limit_l_min 0
_diffrn_reflns_number 860
_diffrn_reflns_theta_full 30.00
_diffrn_reflns_theta_max 30.00
_diffrn_reflns_theta_min 3.06
_diffrn_standards_decay_% 0
_diffrn_standards_interval_time 120
_diffrn_standards_number 2
_exptl_absorpt_coefficient_mu 0.100
_exptl_absorpt_correction_type none
_exptl_crystal_colour yellow
_exptl_crystal_density_diffrn 1.428
_exptl_crystal_density_method 'not measured'
_exptl_crystal_description prism
_exptl_crystal_F_000 240
_exptl_crystal_size_max 0.20
_exptl_crystal_size_mid 0.15
_exptl_crystal_size_min 0.10
_refine_diff_density_max 0.123
_refine_diff_density_min -0.180
_refine_ls_extinction_coef 0.0083(17)
_refine_ls_extinction_expression Fc^*^=kFc[1+0.001xFc^2^\l^3^/sin(2\q)]^-1/4^
_refine_ls_extinction_method SHELXL
_refine_ls_goodness_of_fit_ref 1.067
_refine_ls_hydrogen_treatment refall
_refine_ls_matrix_type full
_refine_ls_number_parameters 91
_refine_ls_number_reflns 860
_refine_ls_number_restraints 1
_refine_ls_restrained_S_all 1.067
_refine_ls_R_factor_all 0.0329
_refine_ls_R_factor_gt 0.0316
_refine_ls_shift/su_max 0.000
_refine_ls_shift/su_mean 0.000
_refine_ls_structure_factor_coef Fsqd
_refine_ls_weighting_details 'calc w=1/[\s^2^(Fo^2^)+(0.0487P)^2^+0.0401P] where P=(Fo^2^+2Fc^2^)/3'
_refine_ls_weighting_scheme calc
_refine_ls_wR_factor_gt 0.0844
_refine_ls_wR_factor_ref 0.0851
_reflns_number_gt 814
_reflns_number_total 860
_reflns_threshold_expression I>2\s(I)
_cod_data_source_file sq1210.cif
_cod_data_source_block I
_cod_database_code 2015077
_cod_database_fobs_code 2015077

loop_
_symmetry_equiv_pos_as_xyz
'x, y, z'
'-x, -y, z+1/2'
'-x+1/2, y, z+1/2'
'x+1/2, -y, z'

loop_
_atom_site_label
_atom_site_fract_x
_atom_site_fract_y
_atom_site_fract_z
_atom_site_U_iso_or_equiv
_atom_site_adp_type
_atom_site_calc_flag
_atom_site_refinement_flags
_atom_site_occupancy
_atom_site_disorder_assembly
_atom_site_disorder_group
_atom_site_type_symbol
C1 0.61177(11) 0.0533(3) 0.8632(3) 0.0289(3) Uani d . 1 . . C
C2 0.64949(12) 0.2448(3) 0.7749(2) 0.0295(3) Uani d . 1 . . C
C3 0.57640(13) 0.4060(3) 0.6949(3) 0.0349(4) Uani d . 1 . . C
C4 0.50661(13) 0.0116(3) 0.8659(3) 0.0327(3) Uani d . 1 . . C
C5 0.67394(12) -0.1152(3) 0.9537(2) 0.0312(3) Uani d . 1 . . C
N1 0.51892(15) 0.5274(3) 0.6314(4) 0.0535(5) Uani d . 1 . . N
N2 0.42326(11) -0.0304(3) 0.8714(3) 0.0461(4) Uani d . 1 . . N
N3 0.71926(12) -0.2530(3) 1.0304(3) 0.0430(4) Uani d . 1 . . N
N4 0.74543(13) 0.2994(2) 0.7520(3) 0.0355(3) Uani d . 1 . . N
H1 0.7908(15) 0.207(4) 0.799(4) 0.041(6) Uiso d . 1 . . H
H2 0.761(2) 0.425(4) 0.698(5) 0.062(8) Uiso d . 1 . . H

loop_
_atom_site_aniso_label
_atom_site_aniso_U_11
_atom_site_aniso_U_22
_atom_site_aniso_U_33
_atom_site_aniso_U_12
_atom_site_aniso_U_13
_atom_site_aniso_U_23
C1 0.0299(6) 0.0247(6) 0.0320(7) 0.0047(5) 0.0003(7) -0.0001(7)
C2 0.0346(7) 0.0270(6) 0.0268(6) 0.0027(6) 0.0002(6) -0.0037(6)
C3 0.0429(8) 0.0269(7) 0.0350(8) 0.0031(6) -0.0008(7) 0.0017(7)
C4 0.0327(7) 0.0305(6) 0.0347(8) 0.0004(5) -0.0029(8) 0.0014(7)
C5 0.0309(7) 0.0288(7) 0.0340(8) -0.0011(6) 0.0011(6) -0.0015(6)
N1 0.0626(13) 0.0425(9) 0.0553(11) 0.0156(9) -0.0121(10) 0.0040(9)
N2 0.0354(7) 0.0462(8) 0.0566(10) -0.0019(7) -0.0022(9) 0.0034(9)
N3 0.0435(8) 0.0367(7) 0.0487(9) 0.0088(6) -0.0025(8) 0.0113(7)
N4 0.0328(6) 0.0311(6) 0.0426(8) -0.0009(6) 0.0004(7) 0.0071(7)

loop_
_atom_type_symbol
_atom_type_description
_atom_type_scat_dispersion_real
_atom_type_scat_dispersion_imag
_atom_type_scat_source
C C 0.0181 0.0091 'International Tables Vol C Tables 4.2.6.8 and 6.1.1.4'
H H 0.0000 0.0000 'International Tables Vol C Tables 4.2.6.8 and 6.1.1.4'
N N 0.0311 0.0180 'International Tables Vol C Tables 4.2.6.8 and 6.1.1.4'

loop_
_geom_angle_atom_site_label_1
_geom_angle_atom_site_label_2
_geom_angle_atom_site_label_3
_geom_angle
_geom_angle_publ_flag
C2 N4 H1 118.5(14) y
C2 N4 H2 120.0(19) y
H1 N4 H2 121(2) y
N4 C2 C1 127.07(15) y
N4 C2 C3 116.27(15) y
C1 C2 C3 116.65(14) y
C2 C1 C4 120.34(15) y
C2 C1 C5 122.94(14) y
C4 C1 C5 116.72(15) y
N1 C3 C2 178.7(2) y
N2 C4 C1 177.2(2) y
N3 C5 C1 176.56(19) y

loop_
_geom_bond_atom_site_label_1
_geom_bond_atom_site_label_2
_geom_bond_site_symmetry_2
_geom_bond_distance
_geom_bond_publ_flag
N4 C2 . 1.326(2) y
N4 H1 . 0.87(2) ?
N4 H2 . 0.85(3) ?
N1 C3 . 1.131(3) y
N2 C4 . 1.136(2) y
N3 C5 . 1.138(2) y
C2 C1 . 1.366(2) y
C2 C3 . 1.462(2) y
C1 C4 . 1.421(2) y
C1 C5 . 1.430(2) y

loop_
_geom_hbond_atom_site_label_D
_geom_hbond_atom_site_label_H
_geom_hbond_atom_site_label_A
_geom_hbond_site_symmetry_A
_geom_hbond_distance_DH
_geom_hbond_distance_HA
_geom_hbond_distance_DA
_geom_hbond_angle_DHA
N4 H1 N2 4 0.87(2) 2.10(2) 2.955(2) 166(2)
N4 H2 N3 3_664 0.85(3) 2.22(3) 3.061(2) 171(3)

loop_
_cod_related_entry_id
_cod_related_entry_database
_cod_related_entry_code
1 ChemSpider 21133776
